data_7060628
loop_
_publ_author_name
'Braun, Vanessa'
'Wurzenberger, Maximilian H. H.'
'Weippert, Valentin'
'Stierstorfer, J\"org'

_publ_section_title
;
 Tailoring the properties of 3d transition metal complexes with different
 N-cycloalkyl-substituted tetrazoles
;
_journal_issue 25
_journal_name_full 'New Journal of Chemistry'
_journal_page_first 11042
_journal_page_last 11050
_journal_paper_doi 10.1039/D1NJ01675J
_journal_volume 45
_journal_year 2021
_chemical_formula_moiety ' C24 H36 N24 Zn, 2(Cl O4)'
_chemical_formula_sum 'C24 H36 Cl2 N24 O8 Zn'
_chemical_formula_weight 925.04
_chemical_name_common 'hexakis(1-cyclopropyl-5H-tetrazolyl)zinc(II) diperchlorate'
_chemical_name_systematic 'hexakis(1-cyclopropyl-5H-tetrazolyl)zinc(II) diperchlorate'
_space_group_IT_number 148
_space_group_name_Hall '-R 3'
_space_group_name_H-M_alt 'R -3 :H'
_symmetry_cell_setting trigonal
_symmetry_Int_Tables_number 148
_symmetry_space_group_name_Hall '-R 3'
_symmetry_space_group_name_H-M 'R -3 :H'
_atom_sites_solution_hydrogens difmap
_atom_sites_solution_primary difmap
_audit_creation_date 2020-06-05
_audit_creation_method SHELXL-2018/3
_audit_update_record
;
2021-02-04 deposited with the CCDC.	2021-04-28 downloaded from the CCDC.
;
_cell_angle_alpha 90
_cell_angle_beta 90
_cell_angle_gamma 120
_cell_formula_units_Z 3
_cell_length_a 10.7815(5)
_cell_length_b 10.7815(5)
_cell_length_c 29.5910(18)
_cell_measurement_reflns_used 1294
_cell_measurement_temperature 107(2)
_cell_measurement_theta_max 27.3560
_cell_measurement_theta_min 2.3220
_cell_volume 2978.9(3)
_computing_cell_refinement 'CrysAlisPro 1.171.40.81a (Rigaku OD, 2020)'
_computing_data_collection 'CrysAlisPro 1.171.40.81a (Rigaku OD, 2020)'
_computing_data_reduction 'CrysAlisPro 1.171.40.81a (Rigaku OD, 2020)'
_computing_molecular_graphics 'Diamond 2.1c, Crystal Impact GbR'
_computing_publication_material 'Encifer 1.5.1, CCDC 2014'
_computing_structure_refinement 'SHELXL-2018/3 (Sheldrick, 2018)'
_computing_structure_solution SIR-92
_diffrn_ambient_temperature 107(2)
_diffrn_detector 'CCD plate'
_diffrn_detector_area_resol_mean 15.9809
_diffrn_detector_type Sapphire3
_diffrn_measured_fraction_theta_full 0.997
_diffrn_measured_fraction_theta_max 0.998
_diffrn_measurement_details
;
List of Runs (angles in degrees, time in seconds):

  # Type    Start    End  Width  t~exp~   \w     \q     \k     \f   Frames
#--------------------------------------------------------------------------
  1  \w     23.00 103.00   1.00   50.00    --   29.64-147.00 -60.00   80
  2  \w     19.00  99.00   1.00   50.00    --   29.64  57.00 150.00   80
  3  \w     69.00 112.00   1.00   50.00    --   29.64-178.00 150.00   43
  4  \w    -20.00  64.00   1.00   50.00    --   29.64 -99.00 -30.00   84
  5  \w    -26.00  92.00   1.00   50.00    --   29.64  19.00 120.00  118
;
_diffrn_measurement_device 'four-circle diffractometer'
_diffrn_measurement_device_type 'Xcalibur, Sapphire3'
_diffrn_measurement_method '\w scans'
_diffrn_orient_matrix_UB_11 -0.0402825000
_diffrn_orient_matrix_UB_12 -0.0360724000
_diffrn_orient_matrix_UB_13 0.0194699000
_diffrn_orient_matrix_UB_21 -0.0510781000
_diffrn_orient_matrix_UB_22 -0.0560931000
_diffrn_orient_matrix_UB_23 -0.0138226000
_diffrn_orient_matrix_UB_31 0.0392678000
_diffrn_orient_matrix_UB_32 -0.0364179000
_diffrn_orient_matrix_UB_33 0.0019993000
_diffrn_radiation_monochromator graphite
_diffrn_radiation_probe x-ray
_diffrn_radiation_type MoK\a
_diffrn_radiation_wavelength 0.71073
_diffrn_reflns_av_R_equivalents 0.0670
_diffrn_reflns_av_sigmaI/netI 0.1346
_diffrn_reflns_av_unetI/netI 0.0555
_diffrn_reflns_Laue_measured_fraction_full 0.997
_diffrn_reflns_Laue_measured_fraction_max 0.998
_diffrn_reflns_limit_h_max 13
_diffrn_reflns_limit_h_min -11
_diffrn_reflns_limit_k_max 13
_diffrn_reflns_limit_k_min -13
_diffrn_reflns_limit_l_max 36
_diffrn_reflns_limit_l_min -33
_diffrn_reflns_number 6902
_diffrn_reflns_point_group_measured_fraction_full 0.997
_diffrn_reflns_point_group_measured_fraction_max 0.998
_diffrn_reflns_theta_full 25.242
_diffrn_reflns_theta_max 26.355
_diffrn_reflns_theta_min 3.514
_diffrn_source 'fine-focus sealed X-ray tube'
_exptl_absorpt_coefficient_mu 0.830
_exptl_absorpt_correction_T_max 1.00000
_exptl_absorpt_correction_T_min 0.70278
_exptl_absorpt_correction_type multi-scan
_exptl_absorpt_process_details
;
CrysAlisPro 1.171.40.81a (Rigaku Oxford Diffraction, 2020)
Empirical absorption correction using spherical harmonics,
implemented in SCALE3 ABSPACK scaling algorithm.
;
_exptl_crystal_colour colorless
_exptl_crystal_density_diffrn 1.547
_exptl_crystal_description platelet
_exptl_crystal_F_000 1428
_exptl_crystal_size_max 0.400
_exptl_crystal_size_mid 0.212
_exptl_crystal_size_min 0.174
_refine_diff_density_max 0.468
_refine_diff_density_min -0.310
_refine_diff_density_rms 0.071
_refine_ls_extinction_method none
_refine_ls_goodness_of_fit_ref 1.015
_refine_ls_hydrogen_treatment refall
_refine_ls_matrix_type full
_refine_ls_number_parameters 114
_refine_ls_number_reflns 1362
_refine_ls_number_restraints 0
_refine_ls_restrained_S_all 1.015
_refine_ls_R_factor_all 0.0567
_refine_ls_R_factor_gt 0.0383
_refine_ls_shift/su_max 0.000
_refine_ls_shift/su_mean 0.000
_refine_ls_structure_factor_coef Fsqd
_refine_ls_weighting_details 'w=1/[\s^2^(Fo^2^)+(0.0387P)^2^] where P=(Fo^2^+2Fc^2^)/3'
_refine_ls_weighting_scheme calc
_refine_ls_wR_factor_gt 0.0784
_refine_ls_wR_factor_ref 0.0852
_reflns_Friedel_coverage 0.000
_reflns_number_gt 1081
_reflns_number_total 1362
_reflns_threshold_expression 'I > 2\s(I)'
_cod_data_source_file d1nj01675j2.cif
_cod_data_source_block px216
_cod_depositor_comments 'Adding full bibliography for 7060620--7060640.cif.'
_cod_original_cell_volume 2978.8(3)
_cod_original_sg_symbol_H-M 'R -3 '
_cod_database_code 7060628
_shelx_space_group_comment
;
The symmetry employed for this shelxl refinement is uniquely defined
by the following loop, which should always be used as a source of
symmetry information in preference to the above space-group names.
They are only intended as comments.
;
_shelx_estimated_absorpt_t_min 0.732
_shelx_estimated_absorpt_t_max 0.869

loop_
_space_group_symop_operation_xyz
'x, y, z'
'-y, x-y, z'
'-x+y, -x, z'
'x+2/3, y+1/3, z+1/3'
'-y+2/3, x-y+1/3, z+1/3'
'-x+y+2/3, -x+1/3, z+1/3'
'x+1/3, y+2/3, z+2/3'
'-y+1/3, x-y+2/3, z+2/3'
'-x+y+1/3, -x+2/3, z+2/3'
'-x, -y, -z'
'y, -x+y, -z'
'x-y, x, -z'
'-x+2/3, -y+1/3, -z+1/3'
'y+2/3, -x+y+1/3, -z+1/3'
'x-y+2/3, x+1/3, -z+1/3'
'-x+1/3, -y+2/3, -z+2/3'
'y+1/3, -x+y+2/3, -z+2/3'
'x-y+1/3, x+2/3, -z+2/3'

loop_
_atom_site_label
_atom_site_type_symbol
_atom_site_fract_x
_atom_site_fract_y
_atom_site_fract_z
_atom_site_U_iso_or_equiv
_atom_site_adp_type
_atom_site_occupancy
_atom_site_site_symmetry_order
_atom_site_calc_flag
_atom_site_refinement_flags_posn
_atom_site_refinement_flags_adp
_atom_site_refinement_flags_occupancy
_atom_site_disorder_assembly
_atom_site_disorder_group
Zn1 Zn 1.000000 1.000000 0.500000 0.0140(2) Uani 1 6 d S T P . .
Cl1 Cl 0.666667 0.333333 0.49070(3) 0.0182(3) Uani 1 3 d S T P . .
O1 O 0.52603(18) 0.2907(2) 0.50736(6) 0.0320(5) Uani 1 1 d . . . . .
N4 N 0.7200(2) 0.6393(2) 0.58151(7) 0.0161(5) Uani 1 1 d . . . . .
N1 N 0.8785(2) 0.8138(2) 0.54200(7) 0.0160(4) Uani 1 1 d . . . . .
N3 N 0.8496(2) 0.6686(2) 0.59720(7) 0.0211(5) Uani 1 1 d . . . . .
O2 O 0.666667 0.333333 0.44285(11) 0.0418(9) Uani 1 3 d S T P . .
N2 N 0.9443(2) 0.7741(2) 0.57346(7) 0.0214(5) Uani 1 1 d . . . . .
C3 C 0.5678(3) 0.4929(3) 0.64670(9) 0.0240(6) Uani 1 1 d . . . . .
C1 C 0.7403(3) 0.7290(2) 0.54790(8) 0.0160(5) Uani 1 1 d . . . . .
C2 C 0.5891(3) 0.5164(3) 0.59718(8) 0.0185(5) Uani 1 1 d . . . . .
C4 C 0.4811(3) 0.5411(3) 0.62053(9) 0.0257(6) Uani 1 1 d . . . . .
H3A H 0.525(3) 0.397(3) 0.6561(8) 0.020(7) Uiso 1 1 d . . . . .
H3B H 0.645(3) 0.562(3) 0.6660(9) 0.024(7) Uiso 1 1 d . . . . .
H4A H 0.388(3) 0.476(3) 0.6129(8) 0.020(7) Uiso 1 1 d . . . . .
H2 H 0.563(3) 0.440(3) 0.5782(8) 0.018(7) Uiso 1 1 d . . . . .
H4B H 0.502(3) 0.640(3) 0.6231(9) 0.038(8) Uiso 1 1 d . . . . .
H1 H 0.665(3) 0.728(3) 0.5329(8) 0.015(6) Uiso 1 1 d . . . . .

loop_
_atom_site_aniso_label
_atom_site_aniso_U_11
_atom_site_aniso_U_22
_atom_site_aniso_U_33
_atom_site_aniso_U_23
_atom_site_aniso_U_13
_atom_site_aniso_U_12
Zn1 0.0130(3) 0.0130(3) 0.0160(4) 0.000 0.000 0.00652(13)
Cl1 0.0188(4) 0.0188(4) 0.0172(6) 0.000 0.000 0.00939(18)
O1 0.0173(10) 0.0408(12) 0.0361(12) 0.0034(9) 0.0010(8) 0.0133(9)
N4 0.0151(10) 0.0119(10) 0.0192(11) 0.0002(8) -0.0003(8) 0.0052(9)
N1 0.0166(10) 0.0164(11) 0.0165(11) -0.0004(8) -0.0009(8) 0.0095(9)
N3 0.0165(11) 0.0198(11) 0.0253(13) 0.0049(9) -0.0015(9) 0.0079(9)
O2 0.0552(15) 0.0552(15) 0.0149(18) 0.000 0.000 0.0276(7)
N2 0.0172(11) 0.0210(11) 0.0249(12) 0.0065(9) -0.0004(9) 0.0088(10)
C3 0.0235(14) 0.0204(15) 0.0201(15) 0.0047(11) 0.0029(11) 0.0049(12)
C1 0.0142(13) 0.0133(12) 0.0206(14) -0.0004(10) -0.0024(10) 0.0069(11)
C2 0.0185(13) 0.0115(12) 0.0188(14) -0.0002(10) 0.0004(10) 0.0024(10)
C4 0.0175(15) 0.0225(15) 0.0332(17) 0.0035(12) 0.0045(12) 0.0070(13)

loop_
_atom_type_symbol
_atom_type_description
_atom_type_scat_dispersion_real
_atom_type_scat_dispersion_imag
_atom_type_scat_source
C C 0.0033 0.0016 'International Tables Vol C Tables 4.2.6.8 and 6.1.1.4'
H H 0.0000 0.0000 'International Tables Vol C Tables 4.2.6.8 and 6.1.1.4'
Cl Cl 0.1484 0.1585 'International Tables Vol C Tables 4.2.6.8 and 6.1.1.4'
N N 0.0061 0.0033 'International Tables Vol C Tables 4.2.6.8 and 6.1.1.4'
O O 0.0106 0.0060 'International Tables Vol C Tables 4.2.6.8 and 6.1.1.4'
Zn Zn 0.2839 1.4301 'International Tables Vol C Tables 4.2.6.8 and 6.1.1.4'

loop_
_geom_angle_atom_site_label_1
_geom_angle_atom_site_label_2
_geom_angle_atom_site_label_3
_geom_angle
_geom_angle_site_symmetry_1
_geom_angle_site_symmetry_3
_geom_angle_publ_flag
N1 Zn1 N1 89.83(7) . 11_566 ?
N1 Zn1 N1 90.17(7) . 2_765 ?
N1 Zn1 N1 180.0 11_566 2_765 ?
N1 Zn1 N1 89.83(7) . 12_656 ?
N1 Zn1 N1 90.17(7) 11_566 12_656 ?
N1 Zn1 N1 89.83(7) 2_765 12_656 ?
N1 Zn1 N1 90.17(7) . 3_675 ?
N1 Zn1 N1 89.83(7) 11_566 3_675 ?
N1 Zn1 N1 90.17(7) 2_765 3_675 ?
N1 Zn1 N1 180.00(8) 12_656 3_675 ?
N1 Zn1 N1 180.00(11) . 10_776 ?
N1 Zn1 N1 90.17(7) 11_566 10_776 ?
N1 Zn1 N1 89.83(7) 2_765 10_776 ?
N1 Zn1 N1 90.17(7) 12_656 10_776 ?
N1 Zn1 N1 89.83(7) 3_675 10_776 ?
O2 Cl1 O1 110.11(8) . 2_655 ?
O2 Cl1 O1 110.11(8) . 3_665 ?
O1 Cl1 O1 108.82(9) 2_655 3_665 ?
O2 Cl1 O1 110.12(8) . . ?
O1 Cl1 O1 108.82(9) 2_655 . ?
O1 Cl1 O1 108.82(9) 3_665 . ?
C1 N4 N3 108.24(19) . . ?
C1 N4 C2 129.6(2) . . ?
N3 N4 C2 121.67(19) . . ?
C1 N1 N2 106.16(19) . . ?
C1 N1 Zn1 132.34(17) . . ?
N2 N1 Zn1 121.08(14) . . ?
N2 N3 N4 106.76(18) . . ?
N3 N2 N1 109.99(18) . . ?
C2 C3 C4 59.96(18) . . ?
C2 C3 H3A 115.5(15) . . ?
C4 C3 H3A 119.1(16) . . ?
C2 C3 H3B 116.5(15) . . ?
C4 C3 H3B 118.8(15) . . ?
H3A C3 H3B 115(2) . . ?
N1 C1 N4 108.8(2) . . ?
N1 C1 H1 129.2(16) . . ?
N4 C1 H1 121.9(16) . . ?
N4 C2 C3 118.0(2) . . ?
N4 C2 C4 118.5(2) . . ?
C3 C2 C4 60.30(18) . . ?
N4 C2 H2 110.2(16) . . ?
C3 C2 H2 119.9(16) . . ?
C4 C2 H2 122.2(16) . . ?
C2 C4 C3 59.75(18) . . ?
C2 C4 H4A 113.7(16) . . ?
C3 C4 H4A 119.8(16) . . ?
C2 C4 H4B 117.3(17) . . ?
C3 C4 H4B 119.9(17) . . ?
H4A C4 H4B 115(2) . . ?

loop_
_geom_bond_atom_site_label_1
_geom_bond_atom_site_label_2
_geom_bond_distance
_geom_bond_site_symmetry_2
_geom_bond_publ_flag
Zn1 N1 2.1589(19) . ?
Zn1 N1 2.1589(19) 11_566 ?
Zn1 N1 2.1589(19) 2_765 ?
Zn1 N1 2.1589(19) 12_656 ?
Zn1 N1 2.1589(19) 3_675 ?
Zn1 N1 2.1589(19) 10_776 ?
Cl1 O2 1.416(3) . ?
Cl1 O1 1.4341(18) 2_655 ?
Cl1 O1 1.4341(18) 3_665 ?
Cl1 O1 1.4341(18) . ?
N4 C1 1.327(3) . ?
N4 N3 1.351(3) . ?
N4 C2 1.447(3) . ?
N1 C1 1.314(3) . ?
N1 N2 1.362(3) . ?
N3 N2 1.292(3) . ?
C3 C2 1.485(4) . ?
C3 C4 1.493(4) . ?
C3 H3A 0.94(3) . ?
C3 H3B 0.98(3) . ?
C1 H1 0.92(2) . ?
C2 C4 1.488(4) . ?
C2 H2 0.92(3) . ?
C4 H4A 0.92(3) . ?
C4 H4B 0.98(3) . ?

loop_
_geom_contact_atom_site_label_1
_geom_contact_atom_site_label_2
_geom_contact_distance
_geom_contact_site_symmetry_1
_geom_contact_site_symmetry_2
_geom_contact_publ_flag
? ? ? ? ? ?

loop_
_geom_hbond_atom_site_label_D
_geom_hbond_atom_site_label_H
_geom_hbond_atom_site_label_A
_geom_hbond_distance_DH
_geom_hbond_distance_HA
_geom_hbond_distance_DA
_geom_hbond_angle_DHA
_geom_hbond_site_symmetry_A
? ? ? ? ? ? ? ?

loop_
_geom_torsion_atom_site_label_1
_geom_torsion_atom_site_label_2
_geom_torsion_atom_site_label_3
_geom_torsion_atom_site_label_4
_geom_torsion
_geom_torsion_site_symmetry_1
_geom_torsion_site_symmetry_2
_geom_torsion_site_symmetry_3
_geom_torsion_site_symmetry_4
_geom_torsion_publ_flag
C1 N4 N3 N2 0.4(2) . . . . ?
C2 N4 N3 N2 173.2(2) . . . . ?
N4 N3 N2 N1 -0.6(2) . . . . ?
C1 N1 N2 N3 0.6(3) . . . . ?
Zn1 N1 N2 N3 174.02(15) . . . . ?
N2 N1 C1 N4 -0.3(3) . . . . ?
Zn1 N1 C1 N4 -172.68(15) . . . . ?
N3 N4 C1 N1 -0.1(3) . . . . ?
C2 N4 C1 N1 -172.1(2) . . . . ?
C1 N4 C2 C3 -139.8(3) . . . . ?
N3 N4 C2 C3 49.1(3) . . . . ?
C1 N4 C2 C4 -70.3(3) . . . . ?
N3 N4 C2 C4 118.6(3) . . . . ?
C4 C3 C2 N4 108.6(3) . . . . ?
N4 C2 C4 C3 -107.7(3) . . . . ?
